data_7702852
loop_
_publ_author_name
'Coombs, Deborah L.'
'Aldridge, Simon'
'Jones, Cameron'

_publ_section_title
;
 Synthetic, structural and reaction chemistry of transition metal
 complexes containing the mesitylborylene ligand
;
_journal_issue 20
_journal_name_full 'Journal of the Chemical Society, Dalton Transactions'
_journal_page_first 3851
_journal_paper_doi 10.1039/b206348b
_journal_year 2002
_chemical_formula_sum 'C23 H21 B Fe2 O4'
_chemical_formula_weight 483.91
_space_group_IT_number 2
_space_group_name_Hall '-P 1'
_space_group_name_H-M_alt 'P -1'
_symmetry_cell_setting triclinic
_symmetry_space_group_name_H-M 'P -1'
_atom_sites_solution_hydrogens geom
_atom_sites_solution_primary direct
_atom_sites_solution_secondary difmap
_audit_creation_method SHELXL-97
_cell_angle_alpha 111.56(3)
_cell_angle_beta 97.15(3)
_cell_angle_gamma 90.83(3)
_cell_formula_units_Z 4
_cell_length_a 11.938(2)
_cell_length_b 12.404(3)
_cell_length_c 15.431(3)
_cell_measurement_temperature 150(2)
_cell_volume 2104.1(9)
_computing_structure_refinement 'SHELXL-97 (Sheldrick, 1997)'
_computing_structure_solution 'SHELXS-97 (Sheldrick, 1990)'
_diffrn_ambient_temperature 293(2)
_diffrn_measured_fraction_theta_full 0.987
_diffrn_measured_fraction_theta_max 0.987
_diffrn_measurement_device_type Kappa-CCD
_diffrn_radiation_monochromator graphite
_diffrn_radiation_source 'fine-focus sealed tube'
_diffrn_radiation_type MoK\a
_diffrn_radiation_wavelength 0.71073
_diffrn_reflns_av_R_equivalents 0.0953
_diffrn_reflns_av_sigmaI/netI 0.0731
_diffrn_reflns_limit_h_max 14
_diffrn_reflns_limit_h_min -14
_diffrn_reflns_limit_k_max 14
_diffrn_reflns_limit_k_min -14
_diffrn_reflns_limit_l_max 18
_diffrn_reflns_limit_l_min -17
_diffrn_reflns_number 29366
_diffrn_reflns_theta_full 25.00
_diffrn_reflns_theta_max 25.00
_diffrn_reflns_theta_min 3.13
_exptl_absorpt_coefficient_mu 1.406
_exptl_absorpt_correction_T_max 0.94
_exptl_absorpt_correction_T_min 0.82
_exptl_absorpt_correction_type 'Sortav (Blessing, 1995)'
_exptl_crystal_colour 'pale yellow'
_exptl_crystal_density_diffrn 1.528
_exptl_crystal_density_method 'not measured'
_exptl_crystal_description prism
_exptl_crystal_F_000 992
_exptl_crystal_size_max 0.20
_exptl_crystal_size_mid 0.10
_exptl_crystal_size_min o.10
_refine_diff_density_max '2.578 (near Fe3)'
_refine_diff_density_min -0.997
_refine_diff_density_rms 0.203
_refine_ls_extinction_coef 0.0066(16)
_refine_ls_extinction_expression Fc^*^=kFc[1+0.001xFc^2^\l^3^/sin(2\q)]^-1/4^
_refine_ls_extinction_method SHELXL
_refine_ls_goodness_of_fit_ref 1.187
_refine_ls_hydrogen_treatment mixed
_refine_ls_matrix_type full
_refine_ls_number_parameters 548
_refine_ls_number_reflns 7309
_refine_ls_number_restraints 0
_refine_ls_restrained_S_all 1.187
_refine_ls_R_factor_all 0.1110
_refine_ls_R_factor_gt 0.0932
_refine_ls_shift/su_max 0.000
_refine_ls_shift/su_mean 0.000
_refine_ls_structure_factor_coef Fsqd
_refine_ls_weighting_details 'calc w=1/[\s^2^(Fo^2^)+(0.1100P)^2^+17.9586P] where P=(Fo^2^+2Fc^2^)/3'
_refine_ls_weighting_scheme calc
_refine_ls_wR_factor_gt 0.2638
_refine_ls_wR_factor_ref 0.2712
_reflns_number_gt 5744
_reflns_number_total 7309
_reflns_threshold_expression >2sigma(I)
_cod_data_source_file b206348b.txt
_cod_data_source_block c:\bono\mesb\s92
_cod_original_cell_volume 2104.1(7)
_cod_original_sg_symbol_H-M P-1
_cod_database_code 7702852

loop_
_symmetry_equiv_pos_as_xyz
'x, y, z'
'-x, -y, -z'

loop_
_atom_site_label
_atom_site_type_symbol
_atom_site_fract_x
_atom_site_fract_y
_atom_site_fract_z
_atom_site_U_iso_or_equiv
_atom_site_adp_type
_atom_site_occupancy
_atom_site_symmetry_multiplicity
_atom_site_calc_flag
_atom_site_refinement_flags
Fe1 Fe 0.28084(10) 0.47996(10) 0.11866(8) 0.0268(4) Uani 1 1 d .
O1 O 0.5095(5) 0.4173(6) 0.0877(4) 0.0428(16) Uani 1 1 d .
C1 C 0.3612(6) 0.7333(7) 0.2521(5) 0.0252(17) Uani 1 1 d .
B1 B 0.3640(7) 0.6028(8) 0.2441(6) 0.0257(19) Uani 1 1 d .
Fe2 Fe 0.45275(9) 0.58338(10) 0.36236(8) 0.0238(3) Uani 1 1 d .
O2 O 0.2386(6) 0.3117(6) 0.2032(5) 0.0435(16) Uani 1 1 d .
C2 C 0.4392(7) 0.7814(7) 0.2128(5) 0.0252(17) Uani 1 1 d .
B2 B 0.1394(8) 0.8360(8) -0.2414(6) 0.027(2) Uani 1 1 d .
Fe3 Fe 0.04827(9) 0.70846(10) -0.36050(8) 0.0238(3) Uani 1 1 d .
O3 O 0.4979(5) 0.3436(6) 0.2601(5) 0.0387(15) Uani 1 1 d .
C3 C 0.4370(7) 0.8970(8) 0.2226(6) 0.033(2) Uani 1 1 d .
H3 H 0.4892 0.9264 0.1955 0.040 Uiso 1 1 calc R
Fe4 Fe 0.22943(10) 0.83006(11) -0.11968(8) 0.0277(4) Uani 1 1 d .
O4 O 0.2271(5) 0.5242(6) 0.3875(4) 0.0364(14) Uani 1 1 d .
C4 C 0.3608(8) 0.9704(8) 0.2708(6) 0.035(2) Uani 1 1 d .
O5 O 0.2730(5) 0.6313(5) -0.3900(4) 0.0349(14) Uani 1 1 d .
C5 C 0.2839(7) 0.9231(8) 0.3090(6) 0.0315(19) Uani 1 1 d .
H5 H 0.2316 0.9706 0.3419 0.038 Uiso 1 1 calc R
O6 O 0.0048(5) 0.5625(6) -0.2571(4) 0.0392(15) Uani 1 1 d .
C6 C 0.2812(7) 0.8085(8) 0.3007(6) 0.0305(19) Uani 1 1 d .
O7 O 0.2658(5) 0.5848(6) -0.2099(5) 0.0402(15) Uani 1 1 d .
C7 C 0.5270(7) 0.7081(8) 0.1585(6) 0.034(2) Uani 1 1 d .
H7A H 0.4948 0.6687 0.0939 0.050 Uiso 1 1 calc R
H7B H 0.5500 0.6520 0.1854 0.050 Uiso 1 1 calc R
H7C H 0.5915 0.7574 0.1620 0.050 Uiso 1 1 calc R
O8 O 0.0078(6) 0.7850(6) -0.0775(5) 0.0468(17) Uani 1 1 d .
C8 C 0.3596(9) 1.0964(8) 0.2798(7) 0.044(2) Uani 1 1 d .
H8A H 0.4320 1.1214 0.2705 0.066 Uiso 1 1 calc R
H8B H 0.3438 1.1437 0.3414 0.066 Uiso 1 1 calc R
H8C H 0.3022 1.1036 0.2332 0.066 Uiso 1 1 calc R
C9 C 0.1949(7) 0.7641(8) 0.3463(6) 0.033(2) Uani 1 1 d .
H9A H 0.2302 0.7630 0.4053 0.050 Uiso 1 1 calc R
H9B H 0.1665 0.6869 0.3056 0.050 Uiso 1 1 calc R
H9C H 0.1335 0.8144 0.3568 0.050 Uiso 1 1 calc R
C10 C 0.1543(10) 0.4085(10) 0.0004(8) 0.058(3) Uani 1 1 d .
H10 H 0.1347 0.3295 -0.0312 0.069 Uiso 1 1 calc R
C11 C 0.2365(9) 0.4730(12) -0.0204(7) 0.054(3) Uani 1 1 d .
H11 H 0.2824 0.4447 -0.0674 0.065 Uiso 1 1 calc R
C12 C 0.2373(9) 0.5853(11) 0.0406(8) 0.050(3) Uani 1 1 d .
H12 H 0.2830 0.6468 0.0409 0.060 Uiso 1 1 calc R
C13 C 0.1611(8) 0.5939(9) 0.1011(7) 0.043(2) Uani 1 1 d .
H13 H 0.1473 0.6612 0.1500 0.052 Uiso 1 1 calc R
C14 C 0.1067(8) 0.4832(11) 0.0769(8) 0.050(3) Uani 1 1 d .
H14 H 0.0503 0.4637 0.1060 0.060 Uiso 1 1 calc R
C15 C 0.4182(8) 0.4441(8) 0.1018(6) 0.0313(19) Uani 1 1 d .
C16 C 0.2554(7) 0.3817(8) 0.1718(6) 0.0310(19) Uani 1 1 d .
C17 C 0.6256(7) 0.6362(8) 0.4024(6) 0.036(2) Uani 1 1 d .
H17 H 0.6810 0.5984 0.3670 0.043 Uiso 1 1 calc R
C18 C 0.5680(7) 0.7284(7) 0.3918(6) 0.0316(19) Uani 1 1 d .
H18 H 0.5791 0.7639 0.3496 0.038 Uiso 1 1 calc R
C19 C 0.4910(8) 0.7574(8) 0.4558(6) 0.037(2) Uani 1 1 d .
H19 H 0.4413 0.8162 0.4632 0.045 Uiso 1 1 calc R
C20 C 0.4994(7) 0.6852(8) 0.5074(6) 0.033(2) Uani 1 1 d .
H20 H 0.4559 0.6867 0.5538 0.040 Uiso 1 1 calc R
C21 C 0.5864(7) 0.6087(8) 0.4762(6) 0.034(2) Uani 1 1 d .
H21 H 0.6123 0.5526 0.4991 0.041 Uiso 1 1 calc R
C22 C 0.3156(7) 0.5493(7) 0.3753(5) 0.0272(18) Uani 1 1 d .
C23 C 0.4786(7) 0.4395(8) 0.2972(6) 0.0296(19) Uani 1 1 d .
C24 C 0.1381(7) 0.9615(7) -0.2481(5) 0.0266(17) Uani 1 1 d .
C25 C 0.2135(7) 0.9942(8) -0.2992(6) 0.0296(18) Uani 1 1 d .
C26 C 0.2100(7) 1.1037(7) -0.3055(6) 0.0324(19) Uani 1 1 d .
H26 H 0.2608 1.1242 -0.3387 0.039 Uiso 1 1 calc R
C27 C 0.1330(8) 1.1831(8) -0.2635(6) 0.036(2) Uani 1 1 d .
C28 C 0.0582(7) 1.1492(8) -0.2143(6) 0.034(2) Uani 1 1 d .
H28 H 0.0051 1.2003 -0.1867 0.041 Uiso 1 1 calc R
C29 C 0.0599(7) 1.0413(8) -0.2050(6) 0.0307(19) Uani 1 1 d .
C30 C 0.3006(7) 0.9141(8) -0.3469(6) 0.034(2) Uani 1 1 d .
H30A H 0.2658 0.8594 -0.4067 0.050 Uiso 1 1 calc R
H30B H 0.3304 0.8729 -0.3081 0.050 Uiso 1 1 calc R
H30C H 0.3610 0.9590 -0.3560 0.050 Uiso 1 1 calc R
C31 C 0.1303(9) 1.2991(9) -0.2729(8) 0.050(3) Uani 1 1 d .
H31A H 0.1977 1.3459 -0.2382 0.075 Uiso 1 1 calc R
H31B H 0.0653 1.3372 -0.2484 0.075 Uiso 1 1 calc R
H31C H 0.1263 1.2886 -0.3381 0.075 Uiso 1 1 calc R
C32 C -0.0242(8) 1.0133(9) -0.1504(6) 0.039(2) Uani 1 1 d .
H32A H -0.0798 1.0702 -0.1386 0.059 Uiso 1 1 calc R
H32B H 0.0142 1.0143 -0.0916 0.059 Uiso 1 1 calc R
H32C H -0.0607 0.9377 -0.1860 0.059 Uiso 1 1 calc R
C33 C -0.1262(7) 0.7177(8) -0.3998(6) 0.0310(19) Uani 1 1 d .
H33 H -0.1813 0.7078 -0.3652 0.037 Uiso 1 1 calc R
C34 C -0.0854(7) 0.6293(8) -0.4743(6) 0.0306(18) Uani 1 1 d .
H34 H -0.1110 0.5514 -0.4989 0.037 Uiso 1 1 calc R
C35 C 0.0002(7) 0.6787(8) -0.5051(6) 0.0307(19) Uani 1 1 d .
H35 H 0.0427 0.6391 -0.5523 0.037 Uiso 1 1 calc R
C36 C 0.0110(7) 0.8027(8) -0.4503(6) 0.034(2) Uani 1 1 d .
H36 H 0.0608 0.8571 -0.4562 0.041 Uiso 1 1 calc R
C37 C -0.0681(7) 0.8251(8) -0.3866(6) 0.035(2) Uani 1 1 d .
H37 H -0.0804 0.8976 -0.3432 0.041 Uiso 1 1 calc R
C38 C 0.1847(7) 0.6649(7) -0.3757(6) 0.0290(18) Uani 1 1 d .
C39 C 0.0232(7) 0.6233(7) -0.2955(6) 0.0296(18) Uani 1 1 d .
C40 C 0.2967(9) 0.9256(10) 0.0227(7) 0.048(3) Uani 1 1 d .
H40 H 0.2665 0.9206 0.0739 0.058 Uiso 1 1 calc R
C41 C 0.3787(7) 0.8604(9) -0.0210(7) 0.041(2) Uani 1 1 d .
H41 H 0.4141 0.8038 -0.0036 0.049 Uiso 1 1 calc R
C42 C 0.4019(7) 0.8909(10) -0.0956(7) 0.046(3) Uani 1 1 d .
H42 H 0.4534 0.8575 -0.1369 0.055 Uiso 1 1 calc R
C43 C 0.3326(9) 0.9821(9) -0.0968(7) 0.048(3) Uani 1 1 d .
H43 H 0.3315 1.0212 -0.1381 0.057 Uiso 1 1 calc R
C44 C 0.2655(8) 1.0027(9) -0.0243(7) 0.047(3) Uani 1 1 d .
H44 H 0.2108 1.0568 -0.0097 0.057 Uiso 1 1 calc R
C45 C 0.0951(7) 0.8029(7) -0.0961(6) 0.0310(19) Uani 1 1 d .
C46 C 0.2504(7) 0.6806(9) -0.1771(6) 0.034(2) Uani 1 1 d .

loop_
_atom_site_aniso_label
_atom_site_aniso_U_11
_atom_site_aniso_U_22
_atom_site_aniso_U_33
_atom_site_aniso_U_23
_atom_site_aniso_U_13
_atom_site_aniso_U_12
Fe1 0.0226(6) 0.0308(7) 0.0255(6) 0.0107(5) -0.0027(5) 0.0028(5)
O1 0.032(4) 0.057(4) 0.037(4) 0.014(3) 0.004(3) 0.017(3)
C1 0.017(4) 0.034(5) 0.026(4) 0.015(3) -0.004(3) 0.005(3)
B1 0.019(4) 0.032(5) 0.027(5) 0.012(4) 0.003(4) 0.005(4)
Fe2 0.0177(6) 0.0273(7) 0.0266(6) 0.0118(5) -0.0020(4) 0.0001(5)
O2 0.044(4) 0.041(4) 0.048(4) 0.023(3) -0.002(3) -0.004(3)
C2 0.022(4) 0.029(4) 0.024(4) 0.012(3) -0.005(3) 0.001(3)
B2 0.021(4) 0.031(5) 0.024(5) 0.004(4) 0.007(4) 0.001(4)
Fe3 0.0175(6) 0.0241(6) 0.0280(6) 0.0090(5) -0.0017(4) 0.0008(4)
O3 0.031(3) 0.033(4) 0.047(4) 0.011(3) -0.003(3) 0.004(3)
C3 0.026(4) 0.044(5) 0.029(4) 0.016(4) -0.006(3) -0.007(4)
Fe4 0.0237(7) 0.0303(7) 0.0265(7) 0.0094(5) -0.0022(5) -0.0029(5)
O4 0.027(3) 0.045(4) 0.039(3) 0.018(3) 0.003(3) -0.002(3)
C4 0.039(5) 0.028(5) 0.035(5) 0.010(4) -0.001(4) 0.001(4)
O5 0.025(3) 0.041(4) 0.036(3) 0.011(3) 0.005(3) 0.008(3)
C5 0.026(4) 0.032(5) 0.034(5) 0.009(4) 0.000(3) 0.012(4)
O6 0.038(4) 0.039(4) 0.043(4) 0.021(3) 0.001(3) -0.002(3)
C6 0.030(5) 0.035(5) 0.026(4) 0.012(4) 0.000(3) 0.003(4)
O7 0.035(4) 0.033(4) 0.051(4) 0.017(3) -0.002(3) 0.011(3)
C7 0.029(5) 0.041(5) 0.033(5) 0.015(4) 0.005(4) 0.004(4)
O8 0.037(4) 0.053(4) 0.045(4) 0.010(3) 0.011(3) -0.008(3)
C8 0.047(6) 0.030(5) 0.054(6) 0.018(4) -0.004(5) 0.002(4)
C9 0.021(4) 0.041(5) 0.040(5) 0.017(4) 0.005(4) 0.008(4)
C10 0.065(8) 0.040(6) 0.050(6) 0.010(5) -0.032(6) 0.005(5)
C11 0.042(6) 0.096(10) 0.029(5) 0.028(6) 0.001(4) 0.024(6)
C12 0.038(6) 0.064(7) 0.057(7) 0.039(6) -0.013(5) -0.002(5)
C13 0.035(5) 0.045(6) 0.041(5) 0.011(4) -0.015(4) 0.018(4)
C14 0.026(5) 0.082(8) 0.055(6) 0.045(6) -0.006(4) -0.002(5)
C15 0.036(5) 0.032(5) 0.024(4) 0.011(4) -0.001(4) 0.010(4)
C16 0.018(4) 0.036(5) 0.034(5) 0.011(4) -0.008(3) 0.003(3)
C17 0.025(4) 0.041(5) 0.035(5) 0.008(4) 0.001(4) -0.008(4)
C18 0.027(4) 0.031(5) 0.040(5) 0.020(4) -0.006(4) -0.007(4)
C19 0.037(5) 0.030(5) 0.037(5) 0.007(4) -0.005(4) 0.001(4)
C20 0.025(4) 0.043(5) 0.025(4) 0.007(4) -0.005(3) -0.007(4)
C21 0.026(4) 0.039(5) 0.033(5) 0.014(4) -0.012(4) -0.006(4)
C22 0.023(4) 0.031(4) 0.025(4) 0.009(3) -0.002(3) 0.000(3)
C23 0.023(4) 0.035(5) 0.033(4) 0.017(4) -0.001(3) 0.000(4)
C24 0.028(4) 0.025(4) 0.024(4) 0.007(3) 0.000(3) 0.001(3)
C25 0.024(4) 0.036(5) 0.025(4) 0.009(4) -0.003(3) -0.002(4)
C26 0.028(5) 0.029(5) 0.040(5) 0.017(4) -0.007(4) -0.008(4)
C27 0.037(5) 0.026(5) 0.039(5) 0.010(4) -0.011(4) -0.005(4)
C28 0.027(5) 0.026(4) 0.040(5) 0.006(4) -0.007(4) 0.002(4)
C29 0.022(4) 0.034(5) 0.028(4) 0.004(4) -0.002(3) -0.004(4)
C30 0.030(5) 0.033(5) 0.037(5) 0.012(4) 0.007(4) -0.005(4)
C31 0.051(6) 0.036(5) 0.062(7) 0.024(5) -0.015(5) -0.002(5)
C32 0.037(5) 0.041(5) 0.036(5) 0.009(4) 0.010(4) 0.006(4)
C33 0.015(4) 0.039(5) 0.037(5) 0.014(4) -0.004(3) -0.002(3)
C34 0.024(4) 0.028(4) 0.035(5) 0.009(4) -0.007(3) -0.002(3)
C35 0.020(4) 0.043(5) 0.026(4) 0.012(4) -0.005(3) 0.004(4)
C36 0.029(5) 0.042(5) 0.035(5) 0.020(4) -0.005(4) -0.001(4)
C37 0.025(4) 0.035(5) 0.036(5) 0.008(4) -0.007(4) 0.008(4)
C38 0.030(5) 0.028(4) 0.027(4) 0.009(3) 0.003(3) -0.001(4)
C39 0.021(4) 0.030(5) 0.035(5) 0.010(4) -0.001(3) 0.001(3)
C40 0.052(6) 0.059(7) 0.026(5) 0.008(4) 0.001(4) -0.014(5)
C41 0.021(4) 0.048(6) 0.049(6) 0.020(5) -0.015(4) -0.004(4)
C42 0.018(4) 0.065(7) 0.039(5) 0.005(5) -0.004(4) -0.019(4)
C43 0.047(6) 0.049(6) 0.044(6) 0.022(5) -0.018(5) -0.021(5)
C44 0.027(5) 0.035(5) 0.058(6) -0.001(5) -0.017(4) -0.001(4)
C45 0.030(5) 0.027(4) 0.033(5) 0.011(4) -0.003(4) -0.004(4)
C46 0.025(4) 0.049(6) 0.029(4) 0.017(4) -0.001(3) -0.001(4)

loop_
_atom_type_symbol
_atom_type_description
_atom_type_scat_dispersion_real
_atom_type_scat_dispersion_imag
_atom_type_scat_source
C C 0.0033 0.0016 'International Tables Vol C Tables 4.2.6.8 and 6.1.1.4'
H H 0.0000 0.0000 'International Tables Vol C Tables 4.2.6.8 and 6.1.1.4'
B B 0.0013 0.0007 'International Tables Vol C Tables 4.2.6.8 and 6.1.1.4'
O O 0.0106 0.0060 'International Tables Vol C Tables 4.2.6.8 and 6.1.1.4'
Fe Fe 0.3463 0.8444 'International Tables Vol C Tables 4.2.6.8 and 6.1.1.4'

loop_
_geom_angle_atom_site_label_1
_geom_angle_atom_site_label_2
_geom_angle_atom_site_label_3
_geom_angle
C15 Fe1 C16 95.7(4)
C15 Fe1 C13 142.0(4)
C16 Fe1 C13 122.2(4)
C15 Fe1 B1 81.8(4)
C16 Fe1 B1 92.7(4)
C13 Fe1 B1 93.3(4)
C15 Fe1 C14 155.4(4)
C16 Fe1 C14 91.5(4)
C13 Fe1 C14 39.2(4)
B1 Fe1 C14 121.4(4)
C15 Fe1 C12 105.9(4)
C16 Fe1 C12 155.8(4)
C13 Fe1 C12 37.8(4)
B1 Fe1 C12 101.0(4)
C14 Fe1 C12 64.3(4)
C15 Fe1 C11 93.3(4)
C16 Fe1 C11 132.0(5)
C13 Fe1 C11 64.1(4)
B1 Fe1 C11 135.3(5)
C14 Fe1 C11 64.9(4)
C12 Fe1 C11 37.7(5)
C15 Fe1 C10 116.9(4)
C16 Fe1 C10 97.0(4)
C13 Fe1 C10 64.6(4)
B1 Fe1 C10 157.8(4)
C14 Fe1 C10 38.7(4)
C12 Fe1 C10 63.6(4)
C11 Fe1 C10 38.6(5)
C2 C1 C6 116.8(8)
C2 C1 B1 121.3(7)
C6 C1 B1 121.9(7)
C1 B1 Fe1 115.6(6)
C1 B1 Fe2 113.4(6)
Fe1 B1 Fe2 131.0(5)
C22 Fe2 C23 94.3(4)
C22 Fe2 B1 80.1(4)
C23 Fe2 B1 91.9(4)
C22 Fe2 C17 157.8(4)
C23 Fe2 C17 93.4(4)
B1 Fe2 C17 120.4(4)
C22 Fe2 C19 105.3(4)
C23 Fe2 C19 157.3(4)
B1 Fe2 C19 102.4(4)
C17 Fe2 C19 64.2(4)
C22 Fe2 C20 94.2(4)
C23 Fe2 C20 130.3(4)
B1 Fe2 C20 137.8(4)
C17 Fe2 C20 65.2(3)
C19 Fe2 C20 38.5(4)
C22 Fe2 C18 141.1(4)
C23 Fe2 C18 124.3(4)
B1 Fe2 C18 93.8(4)
C17 Fe2 C18 38.5(4)
C19 Fe2 C18 38.2(4)
C20 Fe2 C18 64.9(3)
C22 Fe2 C21 119.0(4)
C23 Fe2 C21 96.0(4)
B1 Fe2 C21 158.5(4)
C17 Fe2 C21 39.3(3)
C19 Fe2 C21 64.7(4)
C20 Fe2 C21 39.0(4)
C18 Fe2 C21 65.3(3)
C3 C2 C1 120.4(8)
C3 C2 C7 118.6(7)
C1 C2 C7 121.0(7)
C24 B2 Fe4 115.2(6)
C24 B2 Fe3 112.1(6)
Fe4 B2 Fe3 132.7(5)
C38 Fe3 C39 94.4(4)
C38 Fe3 B2 80.2(4)
C39 Fe3 B2 91.1(4)
C38 Fe3 C33 156.9(4)
C39 Fe3 C33 92.7(4)
B2 Fe3 C33 121.6(3)
C38 Fe3 C35 93.8(4)
C39 Fe3 C35 130.8(4)
B2 Fe3 C35 138.1(4)
C33 Fe3 C35 65.2(3)
C38 Fe3 C37 141.8(4)
C39 Fe3 C37 123.6(4)
B2 Fe3 C37 94.2(4)
C33 Fe3 C37 39.3(3)
C35 Fe3 C37 65.4(3)
C38 Fe3 C36 105.2(4)
C39 Fe3 C36 158.2(4)
B2 Fe3 C36 101.4(4)
C33 Fe3 C36 65.5(3)
C35 Fe3 C36 39.9(4)
C37 Fe3 C36 38.5(3)
C38 Fe3 C34 118.4(4)
C39 Fe3 C34 97.1(4)
B2 Fe3 C34 158.8(4)
C33 Fe3 C34 38.8(3)
C35 Fe3 C34 38.3(3)
C37 Fe3 C34 65.1(3)
C36 Fe3 C34 65.4(3)
C4 C3 C2 122.8(8)
C45 Fe4 C46 93.5(4)
C45 Fe4 B2 83.0(4)
C46 Fe4 B2 91.4(4)
C45 Fe4 C44 100.3(4)
C46 Fe4 C44 157.9(4)
B2 Fe4 C44 107.3(4)
C45 Fe4 C40 95.3(4)
C46 Fe4 C40 122.5(4)
B2 Fe4 C40 146.1(4)
C44 Fe4 C40 39.4(4)
C45 Fe4 C42 159.6(4)
C46 Fe4 C42 96.8(4)
B2 Fe4 C42 114.2(4)
C44 Fe4 C42 65.1(4)
C40 Fe4 C42 64.3(4)
C45 Fe4 C41 123.6(4)
C46 Fe4 C41 93.8(4)
B2 Fe4 C41 152.4(4)
C44 Fe4 C41 64.2(4)
C40 Fe4 C41 37.4(4)
C42 Fe4 C41 38.3(4)
C45 Fe4 C43 135.0(4)
C46 Fe4 C43 131.4(4)
B2 Fe4 C43 92.5(4)
C44 Fe4 C43 38.8(4)
C40 Fe4 C43 65.0(4)
C42 Fe4 C43 38.9(4)
C41 Fe4 C43 64.2(4)
C3 C4 C5 116.8(8)
C3 C4 C8 121.8(9)
C5 C4 C8 121.4(8)
C6 C5 C4 123.0(8)
C5 C6 C1 120.2(8)
C5 C6 C9 119.5(8)
C1 C6 C9 120.3(8)
C11 C10 C14 108.1(10)
C11 C10 Fe1 70.6(6)
C14 C10 Fe1 70.1(6)
C12 C11 C10 107.5(10)
C12 C11 Fe1 70.9(6)
C10 C11 Fe1 70.8(6)
C13 C12 C11 109.8(10)
C13 C12 Fe1 70.2(6)
C11 C12 Fe1 71.4(6)
C12 C13 C14 108.2(10)
C12 C13 Fe1 71.9(6)
C14 C13 Fe1 71.0(6)
C10 C14 C13 106.4(9)
C10 C14 Fe1 71.2(6)
C13 C14 Fe1 69.7(5)
O1 C15 Fe1 177.8(8)
O2 C16 Fe1 176.7(8)
C18 C17 C21 109.4(8)
C18 C17 Fe2 71.6(5)
C21 C17 Fe2 72.1(5)
C19 C18 C17 107.3(8)
C19 C18 Fe2 70.5(5)
C17 C18 Fe2 69.9(5)
C18 C19 C20 109.8(8)
C18 C19 Fe2 71.3(5)
C20 C19 Fe2 71.1(5)
C19 C20 C21 107.8(8)
C19 C20 Fe2 70.4(5)
C21 C20 Fe2 71.5(5)
C20 C21 C17 105.7(8)
C20 C21 Fe2 69.6(5)
C17 C21 Fe2 68.6(5)
O4 C22 Fe2 176.2(7)
O3 C23 Fe2 175.2(8)
C29 C24 C25 118.4(8)
C29 C24 B2 120.8(7)
C25 C24 B2 120.8(7)
C26 C25 C24 120.0(8)
C26 C25 C30 118.3(8)
C24 C25 C30 121.7(8)
C27 C26 C25 122.2(8)
C26 C27 C28 117.2(8)
C26 C27 C31 120.8(9)
C28 C27 C31 121.9(9)
C27 C28 C29 122.5(8)
C28 C29 C24 119.7(8)
C28 C29 C32 118.3(8)
C24 C29 C32 122.0(8)
C34 C33 C37 108.0(7)
C34 C33 Fe3 71.7(5)
C37 C33 Fe3 71.0(5)
C35 C34 C33 108.5(8)
C35 C34 Fe3 70.2(5)
C33 C34 Fe3 69.5(4)
C34 C35 C36 107.9(8)
C34 C35 Fe3 71.5(5)
C36 C35 Fe3 70.2(5)
C37 C36 C35 107.1(8)
C37 C36 Fe3 70.7(5)
C35 C36 Fe3 69.8(5)
C36 C37 C33 108.4(8)
C36 C37 Fe3 70.8(5)
C33 C37 Fe3 69.7(5)
O5 C38 Fe3 176.5(8)
O6 C39 Fe3 176.4(8)
C41 C40 C44 107.6(9)
C41 C40 Fe4 71.5(5)
C44 C40 Fe4 69.8(5)
C40 C41 C42 110.2(10)
C40 C41 Fe4 71.1(6)
C42 C41 Fe4 70.8(5)
C41 C42 C43 107.2(9)
C41 C42 Fe4 71.0(5)
C43 C42 Fe4 70.8(5)
C44 C43 C42 107.4(9)
C44 C43 Fe4 69.7(6)
C42 C43 Fe4 70.3(5)
C43 C44 C40 107.5(9)
C43 C44 Fe4 71.5(6)
C40 C44 Fe4 70.8(6)
O8 C45 Fe4 177.7(8)
O7 C46 Fe4 176.9(8)

loop_
_geom_bond_atom_site_label_1
_geom_bond_atom_site_label_2
_geom_bond_distance
Fe1 C15 1.731(9)
Fe1 C16 1.743(9)
Fe1 C13 2.088(9)
Fe1 B1 2.089(10)
Fe1 C14 2.104(10)
Fe1 C12 2.109(10)
Fe1 C11 2.116(9)
Fe1 C10 2.118(10)
O1 C15 1.168(11)
C1 C2 1.409(11)
C1 C6 1.426(12)
C1 B1 1.577(13)
B1 Fe2 2.089(9)
Fe2 C22 1.739(8)
Fe2 C23 1.751(9)
Fe2 C17 2.101(9)
Fe2 C19 2.114(9)
Fe2 C20 2.122(8)
Fe2 C18 2.123(8)
Fe2 C21 2.147(8)
O2 C16 1.164(11)
C2 C3 1.387(12)
C2 C7 1.520(12)
B2 C24 1.597(13)
B2 Fe4 2.071(10)
B2 Fe3 2.093(9)
Fe3 C38 1.740(9)
Fe3 C39 1.748(9)
Fe3 C33 2.112(8)
Fe3 C35 2.125(8)
Fe3 C37 2.129(9)
Fe3 C36 2.130(9)
Fe3 C34 2.141(8)
O3 C23 1.156(11)
C3 C4 1.380(13)
Fe4 C45 1.743(9)
Fe4 C46 1.774(10)
Fe4 C44 2.106(9)
Fe4 C40 2.120(9)
Fe4 C42 2.123(9)
Fe4 C41 2.126(8)
Fe4 C43 2.129(10)
O4 C22 1.153(10)
C4 C5 1.382(13)
C4 C8 1.517(13)
O5 C38 1.156(10)
C5 C6 1.379(13)
O6 C39 1.150(10)
C6 C9 1.519(12)
O7 C46 1.135(11)
O8 C45 1.154(10)
C10 C11 1.398(17)
C10 C14 1.398(16)
C11 C12 1.364(17)
C12 C13 1.361(15)
C13 C14 1.407(15)
C17 C18 1.393(13)
C17 C21 1.430(13)
C18 C19 1.387(13)
C19 C20 1.398(13)
C20 C21 1.424(13)
C24 C29 1.411(12)
C24 C25 1.414(11)
C25 C26 1.398(12)
C25 C30 1.515(12)
C26 C27 1.393(13)
C27 C28 1.394(13)
C27 C31 1.498(13)
C28 C29 1.399(13)
C29 C32 1.501(12)
C33 C34 1.411(12)
C33 C37 1.427(13)
C34 C35 1.401(12)
C35 C36 1.452(13)
C36 C37 1.404(13)
C40 C41 1.361(15)
C40 C44 1.426(16)
C41 C42 1.392(14)
C42 C43 1.417(16)
C43 C44 1.406(15)
